data_4113953
loop_
_publ_author_name
'David A. Evans'
'C. Wade Downey'
'Jed L. Hubbs'

_publ_section_title
;
 Ni(II) Bis(oxazoline)-Catalyzed Enantioselective Syn Aldol Reactions of
 N-Propionylthiazolidinethiones in the Presence of Silyl Triflates
;
_journal_name_full 'Journal of the American Chemical Society'
_journal_page_first 8706
_journal_page_last 8707
_journal_paper_doi 10.1021/ja035509j
_journal_volume 125
_journal_year 2003
_chemical_formula_sum 'C17 H30 Cl2 N2 Ni O2'
_chemical_formula_weight 424.04
_chemical_name_systematic
; 
 ? 
;
_space_group_IT_number 19
_symmetry_cell_setting orthorhombic
_symmetry_space_group_name_Hall 'P 2ac 2ab'
_symmetry_space_group_name_H-M 'P 21 21 21'
_atom_sites_solution_hydrogens geom
_atom_sites_solution_primary direct
_atom_sites_solution_secondary difmap
_audit_creation_method SHELXL-97
_cell_angle_alpha 90.00
_cell_angle_beta 90.00
_cell_angle_gamma 90.00
_cell_formula_units_Z 9
_cell_length_a 13.065(2)
_cell_length_b 14.977(3)
_cell_length_c 21.809(4)
_cell_measurement_temperature 213(2)
_cell_volume 4267.5(13)
_computing_cell_refinement 'Bruker SMART'
_computing_data_collection 'Bruker SMART'
_computing_data_reduction 'Bruker SAINT'
_computing_molecular_graphics 'Bruker SHELXTL'
_computing_publication_material 'Bruker SHELXTL'
_computing_structure_refinement 'SHELXL-97 (Sheldrick, 1997)'
_computing_structure_solution 'SHELXS-97 (Sheldrick, 1990)'
_diffrn_ambient_temperature 213(2)
_diffrn_measured_fraction_theta_full 0.996
_diffrn_measured_fraction_theta_max 0.996
_diffrn_measurement_device_type 'CCD area detector'
_diffrn_measurement_method 'phi and omega scans'
_diffrn_radiation_monochromator graphite
_diffrn_radiation_source 'fine-focus sealed tube'
_diffrn_radiation_type MoK\a
_diffrn_radiation_wavelength 0.71073
_diffrn_reflns_av_R_equivalents 0.0685
_diffrn_reflns_av_sigmaI/netI 0.0838
_diffrn_reflns_limit_h_max 16
_diffrn_reflns_limit_h_min -17
_diffrn_reflns_limit_k_max 19
_diffrn_reflns_limit_k_min -19
_diffrn_reflns_limit_l_max 29
_diffrn_reflns_limit_l_min -12
_diffrn_reflns_number 29207
_diffrn_reflns_theta_full 28.29
_diffrn_reflns_theta_max 28.29
_diffrn_reflns_theta_min 1.65
_exptl_absorpt_coefficient_mu 1.317
_exptl_absorpt_correction_type none
_exptl_crystal_colour purple
_exptl_crystal_density_diffrn 1.485
_exptl_crystal_description shard
_exptl_crystal_F_000 2016
_exptl_crystal_size_max 0.20
_exptl_crystal_size_mid 0.17
_exptl_crystal_size_min 0.34
_refine_diff_density_max 0.674
_refine_diff_density_min -0.445
_refine_diff_density_rms 0.080
_refine_ls_abs_structure_details 'Flack H D (1983), Acta Cryst. A39, 876-881'
_refine_ls_abs_structure_Flack 0.039(17)
_refine_ls_extinction_method none
_refine_ls_goodness_of_fit_ref 1.096
_refine_ls_hydrogen_treatment mixed
_refine_ls_matrix_type full
_refine_ls_number_parameters 433
_refine_ls_number_reflns 10458
_refine_ls_number_restraints 0
_refine_ls_restrained_S_all 1.096
_refine_ls_R_factor_all 0.1003
_refine_ls_R_factor_gt 0.0714
_refine_ls_shift/su_max 0.001
_refine_ls_shift/su_mean 0.000
_refine_ls_structure_factor_coef Fsqd
_refine_ls_weighting_details 'calc w=1/[\s^2^(Fo^2^)+(0.0648P)^2^+0.0000P] where P=(Fo^2^+2Fc^2^)/3'
_refine_ls_weighting_scheme calc
_refine_ls_wR_factor_gt 0.1337
_refine_ls_wR_factor_ref 0.1433
_reflns_number_gt 7830
_reflns_number_total 10458
_reflns_threshold_expression >2sigma(I)
_cod_data_source_file ja035509jsi20030407_021114.cif
_cod_data_source_block cwd107t
_cod_original_cell_volume 4267.6(13)
_cod_database_code 4113953

loop_
_symmetry_equiv_pos_as_xyz
'x, y, z'
'-x+1/2, -y, z+1/2'
'-x, y+1/2, -z+1/2'
'x+1/2, -y+1/2, -z'

loop_
_atom_site_label
_atom_site_type_symbol
_atom_site_fract_x
_atom_site_fract_y
_atom_site_fract_z
_atom_site_U_iso_or_equiv
_atom_site_adp_type
_atom_site_occupancy
_atom_site_symmetry_multiplicity
_atom_site_calc_flag
_atom_site_refinement_flags
Ni2 Ni 0.35179(4) 1.69748(4) 0.10941(3) 0.03501(16) Uani 1 1 d .
Ni1 Ni 0.06919(4) 1.18949(4) 0.13356(3) 0.03049(15) Uani 1 1 d .
Cl2 Cl 0.07828(10) 1.25970(9) 0.04388(7) 0.0493(3) Uani 1 1 d .
Cl4 Cl 0.35923(11) 1.75159(12) 0.01445(7) 0.0595(4) Uani 1 1 d .
Cl3 Cl 0.28232(12) 1.75798(10) 0.19255(7) 0.0566(4) Uani 1 1 d .
Cl1 Cl 0.09825(12) 1.23725(12) 0.22822(8) 0.0641(5) Uani 1 1 d .
N2 N 0.1462(3) 1.0807(2) 0.11098(17) 0.0264(8) Uani 1 1 d .
N52 N 0.4989(3) 1.6596(2) 0.11460(19) 0.0328(9) Uani 1 1 d .
N1 N -0.0591(3) 1.1219(2) 0.15105(17) 0.0253(8) Uani 1 1 d .
O2 O 0.1583(3) 0.9361(2) 0.08846(18) 0.0453(9) Uani 1 1 d .
C11 C 0.1126(3) 1.0022(3) 0.1180(2) 0.0300(10) Uani 1 1 d .
N51 N 0.3015(3) 1.5726(2) 0.11899(19) 0.0324(9) Uani 1 1 d .
C7 C -0.0568(3) 1.0393(3) 0.1668(2) 0.0326(11) Uani 1 1 d .
C13 C 0.2389(3) 1.0753(3) 0.0715(2) 0.0319(11) Uani 1 1 d .
H13A H 0.2288 1.1128 0.0346 0.038 Uiso 1 1 calc R
C5 C -0.1606(3) 1.1604(3) 0.1715(2) 0.0326(11) Uani 1 1 d .
H5A H -0.1493 1.1975 0.2084 0.039 Uiso 1 1 calc R
O52 O 0.6289(3) 1.5665(2) 0.0952(2) 0.0638(13) Uani 1 1 d .
C61 C 0.5292(4) 1.5804(3) 0.1080(3) 0.0423(13) Uani 1 1 d .
C64 C 0.6088(4) 1.7897(3) 0.1525(3) 0.0452(13) Uani 1 1 d .
O1 O -0.1413(2) 1.0073(2) 0.1949(2) 0.0490(10) Uani 1 1 d .
O51 O 0.3142(3) 1.4294(2) 0.1448(2) 0.0517(11) Uani 1 1 d .
C58 C 0.4718(4) 1.4935(3) 0.1152(3) 0.0395(12) Uani 1 1 d .
C10 C 0.0739(5) 0.9559(5) 0.2240(3) 0.067(2) Uani 1 1 d .
H10A H 0.1038 1.0114 0.2384 0.101 Uiso 1 1 calc R
H10B H 0.1266 0.9105 0.2213 0.101 Uiso 1 1 calc R
H10C H 0.0212 0.9367 0.2524 0.101 Uiso 1 1 calc R
C15 C 0.4286(4) 1.0883(4) 0.0625(3) 0.0567(15) Uani 1 1 d .
H15A H 0.4321 1.0250 0.0532 0.085 Uiso 1 1 calc R
H15B H 0.4915 1.1068 0.0824 0.085 Uiso 1 1 calc R
H15C H 0.4197 1.1217 0.0248 0.085 Uiso 1 1 calc R
C63 C 0.5904(4) 1.7201(3) 0.1033(3) 0.0412(13) Uani 1 1 d .
H63A H 0.5810 1.7508 0.0635 0.049 Uiso 1 1 calc R
C8 C 0.0264(4) 0.9706(3) 0.1603(3) 0.0392(12) Uani 1 1 d .
C57 C 0.3566(4) 1.5044(3) 0.1267(3) 0.0368(11) Uani 1 1 d .
C55 C 0.1928(4) 1.5464(3) 0.1348(3) 0.0399(12) Uani 1 1 d .
H55A H 0.1711 1.5789 0.1721 0.048 Uiso 1 1 calc R
C9 C -0.0203(5) 0.8828(3) 0.1362(4) 0.077(2) Uani 1 1 d .
H9A H -0.0502 0.8930 0.0960 0.115 Uiso 1 1 calc R
H9B H -0.0730 0.8624 0.1642 0.115 Uiso 1 1 calc R
H9C H 0.0328 0.8378 0.1330 0.115 Uiso 1 1 calc R
C56 C 0.2047(4) 1.4467(3) 0.1499(3) 0.0484(15) Uani 1 1 d .
H56A H 0.1803 1.4340 0.1915 0.058 Uiso 1 1 calc R
H56B H 0.1661 1.4099 0.1208 0.058 Uiso 1 1 calc R
C2 C -0.3271(4) 1.2284(4) 0.1401(3) 0.0574(16) Uani 1 1 d .
H2A H -0.3599 1.1703 0.1397 0.086 Uiso 1 1 calc R
H2B H -0.3615 1.2676 0.1113 0.086 Uiso 1 1 calc R
H2C H -0.3313 1.2537 0.1810 0.086 Uiso 1 1 calc R
C3 C -0.1654(4) 1.3120(4) 0.1216(3) 0.0577(16) Uani 1 1 d .
H3A H -0.1981 1.3487 0.0906 0.087 Uiso 1 1 calc R
H3B H -0.0930 1.3069 0.1126 0.087 Uiso 1 1 calc R
H3C H -0.1744 1.3393 0.1616 0.087 Uiso 1 1 calc R
C14 C 0.3371(3) 1.1063(3) 0.1056(2) 0.0366(11) Uani 1 1 d .
C12 C 0.2394(4) 0.9769(3) 0.0527(3) 0.0487(14) Uani 1 1 d .
H12A H 0.2258 0.9706 0.0087 0.058 Uiso 1 1 calc R
H12B H 0.3055 0.9493 0.0620 0.058 Uiso 1 1 calc R
C4 C -0.2145(4) 1.2183(3) 0.1216(2) 0.0410(13) Uani 1 1 d .
C60 C 0.4844(5) 1.4387(4) 0.0571(3) 0.0668(19) Uani 1 1 d .
H60A H 0.4533 1.4702 0.0229 0.100 Uiso 1 1 calc R
H60B H 0.4514 1.3813 0.0623 0.100 Uiso 1 1 calc R
H60C H 0.5567 1.4299 0.0489 0.100 Uiso 1 1 calc R
C16 C 0.3509(4) 1.0567(4) 0.1651(3) 0.0534(15) Uani 1 1 d .
H16A H 0.3551 0.9931 0.1570 0.080 Uiso 1 1 calc R
H16B H 0.2930 1.0685 0.1917 0.080 Uiso 1 1 calc R
H16C H 0.4134 1.0765 0.1849 0.080 Uiso 1 1 calc R
C54 C 0.1170(4) 1.5659(4) 0.0827(3) 0.0506(15) Uani 1 1 d .
C66 C 0.5260(5) 1.8631(4) 0.1478(4) 0.075(2) Uani 1 1 d .
H66A H 0.4592 1.8372 0.1555 0.113 Uiso 1 1 calc R
H66B H 0.5272 1.8890 0.1070 0.113 Uiso 1 1 calc R
H66C H 0.5397 1.9093 0.1779 0.113 Uiso 1 1 calc R
C17 C 0.3320(4) 1.2063(3) 0.1185(3) 0.0496(14) Uani 1 1 d .
H17A H 0.2736 1.2189 0.1446 0.074 Uiso 1 1 calc R
H17B H 0.3249 1.2386 0.0802 0.074 Uiso 1 1 calc R
H17C H 0.3943 1.2251 0.1390 0.074 Uiso 1 1 calc R
C59 C 0.5201(5) 1.4435(4) 0.1692(3) 0.069(2) Uani 1 1 d .
H59A H 0.5113 1.4780 0.2064 0.104 Uiso 1 1 calc R
H59B H 0.5925 1.4348 0.1614 0.104 Uiso 1 1 calc R
H59C H 0.4871 1.3859 0.1739 0.104 Uiso 1 1 calc R
C6 C -0.2195(4) 1.0758(3) 0.1899(3) 0.0484(14) Uani 1 1 d .
H6A H -0.2547 1.0844 0.2292 0.058 Uiso 1 1 calc R
H6B H -0.2702 1.0600 0.1586 0.058 Uiso 1 1 calc R
C53 C 0.1506(5) 1.5247(5) 0.0218(3) 0.0670(18) Uani 1 1 d .
H53A H 0.1586 1.4607 0.0268 0.100 Uiso 1 1 calc R
H53B H 0.2153 1.5506 0.0093 0.100 Uiso 1 1 calc R
H53C H 0.0992 1.5365 -0.0093 0.100 Uiso 1 1 calc R
C52 C 0.1047(5) 1.6667(4) 0.0751(4) 0.070(2) Uani 1 1 d .
H52A H 0.0803 1.6924 0.1132 0.105 Uiso 1 1 calc R
H52B H 0.0557 1.6789 0.0427 0.105 Uiso 1 1 calc R
H52C H 0.1703 1.6930 0.0645 0.105 Uiso 1 1 calc R
C67 C 0.6045(6) 1.7527(5) 0.2163(3) 0.083(2) Uani 1 1 d .
H67A H 0.5377 1.7263 0.2234 0.124 Uiso 1 1 calc R
H67B H 0.6159 1.8004 0.2456 0.124 Uiso 1 1 calc R
H67C H 0.6570 1.7074 0.2212 0.124 Uiso 1 1 calc R
C51 C 0.0122(4) 1.5268(4) 0.1016(3) 0.0661(19) Uani 1 1 d .
H51A H -0.0097 1.5538 0.1398 0.099 Uiso 1 1 calc R
H51B H 0.0184 1.4627 0.1070 0.099 Uiso 1 1 calc R
H51C H -0.0378 1.5393 0.0699 0.099 Uiso 1 1 calc R
C1 C -0.2044(5) 1.1744(5) 0.0597(3) 0.068(2) Uani 1 1 d .
H1A H -0.2364 1.1160 0.0608 0.103 Uiso 1 1 calc R
H1B H -0.1325 1.1680 0.0494 0.103 Uiso 1 1 calc R
H1C H -0.2379 1.2110 0.0289 0.103 Uiso 1 1 calc R
C65 C 0.7117(4) 1.8323(4) 0.1406(3) 0.0623(18) Uani 1 1 d .
H65A H 0.7650 1.7875 0.1440 0.093 Uiso 1 1 calc R
H65B H 0.7236 1.8791 0.1706 0.093 Uiso 1 1 calc R
H65C H 0.7125 1.8578 0.0997 0.093 Uiso 1 1 calc R
C62 C 0.6791(5) 1.6541(4) 0.0975(4) 0.092(3) Uani 1 1 d .
H62A H 0.7185 1.6652 0.0600 0.111 Uiso 1 1 calc R
H62B H 0.7251 1.6582 0.1329 0.111 Uiso 1 1 calc R

loop_
_atom_site_aniso_label
_atom_site_aniso_U_11
_atom_site_aniso_U_22
_atom_site_aniso_U_33
_atom_site_aniso_U_23
_atom_site_aniso_U_13
_atom_site_aniso_U_12
Ni2 0.0400(3) 0.0235(3) 0.0416(4) 0.0025(3) 0.0020(3) -0.0032(3)
Ni1 0.0287(3) 0.0206(2) 0.0422(4) -0.0047(3) 0.0068(3) -0.0016(2)
Cl2 0.0440(7) 0.0435(7) 0.0603(9) 0.0178(7) 0.0082(7) 0.0047(6)
Cl4 0.0525(8) 0.0804(10) 0.0456(8) 0.0173(8) -0.0009(7) -0.0019(8)
Cl3 0.0644(9) 0.0506(8) 0.0547(9) -0.0100(7) 0.0184(7) -0.0088(7)
Cl1 0.0531(8) 0.0783(10) 0.0609(10) -0.0379(9) 0.0066(7) -0.0140(8)
N2 0.0235(17) 0.0240(16) 0.032(2) -0.0007(17) 0.0026(17) 0.0019(15)
N52 0.036(2) 0.0258(17) 0.036(2) 0.0007(18) 0.0079(19) -0.0079(16)
N1 0.0227(17) 0.0206(16) 0.033(2) -0.0004(15) 0.0026(16) 0.0022(14)
O2 0.0372(19) 0.0302(17) 0.068(3) -0.0120(17) 0.0118(19) 0.0012(15)
C11 0.026(2) 0.029(2) 0.035(3) -0.002(2) 0.000(2) 0.0087(18)
N51 0.037(2) 0.0234(18) 0.036(2) -0.0019(18) -0.0033(18) -0.0093(16)
C7 0.023(2) 0.033(2) 0.042(3) 0.006(2) 0.002(2) -0.0036(19)
C13 0.031(2) 0.037(2) 0.027(3) 0.000(2) 0.008(2) 0.008(2)
C5 0.023(2) 0.035(2) 0.039(3) -0.007(2) 0.001(2) 0.0041(18)
O52 0.042(2) 0.0354(19) 0.114(4) -0.020(2) 0.024(2) -0.0083(16)
C61 0.037(3) 0.036(3) 0.054(3) -0.015(3) 0.010(3) -0.005(2)
C64 0.047(3) 0.043(3) 0.046(3) 0.003(3) -0.005(3) -0.008(2)
O1 0.0307(18) 0.0350(18) 0.081(3) 0.0168(19) 0.0128(19) 0.0001(15)
O51 0.041(2) 0.0275(17) 0.087(3) 0.011(2) 0.011(2) -0.0029(15)
C58 0.043(3) 0.023(2) 0.053(4) -0.004(2) 0.001(3) 0.000(2)
C10 0.045(3) 0.087(5) 0.071(5) 0.043(4) 0.019(3) 0.025(3)
C15 0.034(3) 0.065(4) 0.071(4) -0.004(3) 0.009(3) -0.007(3)
C63 0.047(3) 0.031(2) 0.046(3) -0.005(2) 0.013(3) -0.011(2)
C8 0.033(2) 0.022(2) 0.063(4) 0.003(2) 0.011(3) -0.0010(19)
C57 0.039(3) 0.024(2) 0.047(3) 0.001(2) -0.002(3) -0.006(2)
C55 0.035(3) 0.031(2) 0.054(3) -0.001(3) 0.005(3) -0.006(2)
C9 0.062(4) 0.027(3) 0.142(7) -0.014(4) 0.040(5) -0.011(3)
C56 0.042(3) 0.034(3) 0.070(4) 0.008(3) 0.004(3) -0.006(2)
C2 0.037(3) 0.071(4) 0.064(4) -0.003(3) -0.016(3) 0.014(3)
C3 0.050(3) 0.045(3) 0.078(5) 0.013(3) 0.008(3) 0.012(3)
C14 0.028(2) 0.040(3) 0.042(3) -0.001(2) 0.000(2) -0.002(2)
C12 0.042(3) 0.045(3) 0.060(4) -0.019(3) 0.012(3) 0.007(2)
C4 0.037(3) 0.049(3) 0.037(3) 0.003(2) -0.003(2) 0.021(2)
C60 0.076(4) 0.045(3) 0.079(5) -0.025(3) 0.018(4) -0.015(3)
C16 0.043(3) 0.059(4) 0.058(4) 0.000(3) -0.013(3) 0.007(3)
C54 0.040(3) 0.043(3) 0.069(4) 0.006(3) -0.006(3) -0.010(2)
C66 0.052(3) 0.040(3) 0.134(7) -0.015(4) -0.001(4) -0.006(3)
C17 0.034(2) 0.041(3) 0.074(4) -0.010(3) -0.003(3) -0.010(2)
C59 0.061(4) 0.058(4) 0.088(6) 0.023(4) 0.012(4) 0.006(3)
C6 0.029(3) 0.044(3) 0.072(4) 0.005(3) 0.005(3) 0.001(2)
C53 0.056(4) 0.086(5) 0.059(4) -0.009(4) -0.008(3) -0.021(4)
C52 0.049(3) 0.053(4) 0.108(6) 0.016(4) -0.026(4) 0.003(3)
C67 0.089(5) 0.093(5) 0.066(5) 0.002(5) -0.018(4) -0.027(5)
C51 0.034(3) 0.073(4) 0.091(5) -0.004(4) 0.002(3) -0.012(3)
C1 0.065(4) 0.089(5) 0.051(4) -0.006(4) -0.026(3) 0.035(4)
C65 0.051(3) 0.047(3) 0.089(5) -0.005(3) -0.003(4) -0.017(3)
C62 0.065(4) 0.040(3) 0.172(9) -0.032(5) 0.049(5) -0.020(3)

loop_
_atom_type_symbol
_atom_type_description
_atom_type_scat_dispersion_real
_atom_type_scat_dispersion_imag
_atom_type_scat_source
C C 0.0033 0.0016 'International Tables Vol C Tables 4.2.6.8 and 6.1.1.4'
H H 0.0000 0.0000 'International Tables Vol C Tables 4.2.6.8 and 6.1.1.4'
N N 0.0061 0.0033 'International Tables Vol C Tables 4.2.6.8 and 6.1.1.4'
O O 0.0106 0.0060 'International Tables Vol C Tables 4.2.6.8 and 6.1.1.4'
Cl Cl 0.1484 0.1585 'International Tables Vol C Tables 4.2.6.8 and 6.1.1.4'
Ni Ni 0.3393 1.1124 'International Tables Vol C Tables 4.2.6.8 and 6.1.1.4'

loop_
_geom_angle_atom_site_label_1
_geom_angle_atom_site_label_2
_geom_angle_atom_site_label_3
_geom_angle
N51 Ni2 N52 92.56(15)
N51 Ni2 Cl3 99.35(13)
N52 Ni2 Cl3 117.43(13)
N51 Ni2 Cl4 116.96(13)
N52 Ni2 Cl4 96.52(12)
Cl3 Ni2 Cl4 128.96(7)
N2 Ni1 N1 93.26(14)
N2 Ni1 Cl1 114.24(12)
N1 Ni1 Cl1 97.45(11)
N2 Ni1 Cl2 98.24(12)
N1 Ni1 Cl2 116.94(11)
Cl1 Ni1 Cl2 131.08(6)
C11 N2 C13 107.6(3)
C11 N2 Ni1 124.0(3)
C13 N2 Ni1 127.1(3)
C61 N52 C63 107.2(4)
C61 N52 Ni2 124.2(3)
C63 N52 Ni2 125.1(3)
C7 N1 C5 108.0(4)
C7 N1 Ni1 121.4(3)
C5 N1 Ni1 126.7(3)
C11 O2 C12 106.0(3)
N2 C11 O2 118.7(4)
N2 C11 C8 128.1(4)
O2 C11 C8 113.1(4)
C57 N51 C55 107.2(4)
C57 N51 Ni2 125.8(3)
C55 N51 Ni2 125.2(3)
N1 C7 O1 116.4(4)
N1 C7 C8 130.6(4)
O1 C7 C8 113.0(4)
N2 C13 C12 102.2(4)
N2 C13 C14 112.2(4)
C12 C13 C14 114.4(4)
N1 C5 C6 101.6(3)
N1 C5 C4 113.8(4)
C6 C5 C4 114.5(4)
C61 O52 C62 106.6(4)
N52 C61 O52 118.3(4)
N52 C61 C58 130.1(4)
O52 C61 C58 111.6(4)
C67 C64 C65 110.4(5)
C67 C64 C63 113.4(5)
C65 C64 C63 108.2(5)
C67 C64 C66 107.3(6)
C65 C64 C66 108.1(5)
C63 C64 C66 109.3(5)
C7 O1 C6 106.8(4)
C57 O51 C56 106.6(4)
C61 C58 C60 109.0(5)
C61 C58 C59 107.3(5)
C60 C58 C59 109.4(5)
C61 C58 C57 114.3(4)
C60 C58 C57 107.4(4)
C59 C58 C57 109.4(5)
C64 C63 N52 114.9(4)
C64 C63 C62 112.6(5)
N52 C63 C62 102.9(4)
C7 C8 C11 112.1(4)
C7 C8 C10 107.7(5)
C11 C8 C10 107.0(4)
C7 C8 C9 109.2(4)
C11 C8 C9 110.4(5)
C10 C8 C9 110.3(5)
N51 C57 O51 119.4(4)
N51 C57 C58 128.7(4)
O51 C57 C58 111.8(4)
N51 C55 C54 112.8(4)
N51 C55 C56 101.9(4)
C54 C55 C56 114.1(4)
O51 C56 C55 104.8(4)
C16 C14 C17 109.3(5)
C16 C14 C15 110.2(4)
C17 C14 C15 108.5(4)
C16 C14 C13 111.3(4)
C17 C14 C13 110.2(4)
C15 C14 C13 107.2(4)
O2 C12 C13 105.0(4)
C1 C4 C2 111.2(5)
C1 C4 C3 111.1(5)
C2 C4 C3 108.0(4)
C1 C4 C5 110.1(4)
C2 C4 C5 107.8(4)
C3 C4 C5 108.6(4)
C52 C54 C53 109.6(6)
C52 C54 C55 109.6(5)
C53 C54 C55 112.3(5)
C52 C54 C51 108.1(5)
C53 C54 C51 109.5(5)
C55 C54 C51 107.6(5)
O1 C6 C5 104.5(4)
O52 C62 C63 104.0(4)

loop_
_geom_bond_atom_site_label_1
_geom_bond_atom_site_label_2
_geom_bond_distance
Ni2 N51 1.993(3)
Ni2 N52 2.007(4)
Ni2 Cl3 2.2209(16)
Ni2 Cl4 2.2263(16)
Ni1 N2 1.977(3)
Ni1 N1 1.996(3)
Ni1 Cl1 2.2176(17)
Ni1 Cl2 2.2238(15)
N2 C11 1.264(5)
N2 C13 1.489(5)
N52 C61 1.258(6)
N52 C63 1.521(6)
N1 C7 1.283(5)
N1 C5 1.513(5)
O2 C11 1.324(5)
O2 C12 1.451(6)
C11 C8 1.531(7)
N51 C57 1.261(6)
N51 C55 1.512(6)
C7 O1 1.350(5)
C7 C8 1.504(6)
C13 C12 1.529(6)
C13 C14 1.554(7)
C5 C6 1.536(7)
C5 C4 1.558(7)
O52 C61 1.350(6)
O52 C62 1.467(7)
C61 C58 1.511(6)
C64 C67 1.500(9)
C64 C65 1.510(7)
C64 C63 1.514(7)
C64 C66 1.547(8)
O1 C6 1.453(6)
O51 C57 1.314(5)
O51 C56 1.457(6)
C58 C60 1.519(8)
C58 C59 1.531(8)
C58 C57 1.534(7)
C10 C8 1.536(8)
C15 C14 1.544(7)
C63 C62 1.529(8)
C8 C9 1.542(7)
C55 C54 1.536(8)
C55 C56 1.538(7)
C2 C4 1.533(7)
C3 C4 1.543(7)
C14 C16 1.506(7)
C14 C17 1.527(7)
C4 C1 1.509(8)
C54 C52 1.527(8)
C54 C53 1.529(9)
C54 C51 1.545(7)

loop_
_geom_torsion_atom_site_label_1
_geom_torsion_atom_site_label_2
_geom_torsion_atom_site_label_3
_geom_torsion_atom_site_label_4
_geom_torsion
N1 Ni1 N2 C11 -8.4(4)
Cl1 Ni1 N2 C11 91.3(4)
Cl2 Ni1 N2 C11 -126.2(4)
N1 Ni1 N2 C13 156.9(4)
Cl1 Ni1 N2 C13 -103.5(3)
Cl2 Ni1 N2 C13 39.0(4)
N51 Ni2 N52 C61 16.3(5)
Cl3 Ni2 N52 C61 118.2(5)
Cl4 Ni2 N52 C61 -101.2(5)
N51 Ni2 N52 C63 172.4(4)
Cl3 Ni2 N52 C63 -85.7(4)
Cl4 Ni2 N52 C63 54.9(4)
N2 Ni1 N1 C7 25.6(4)
Cl1 Ni1 N1 C7 -89.3(4)
Cl2 Ni1 N1 C7 126.6(4)
N2 Ni1 N1 C5 -179.1(4)
Cl1 Ni1 N1 C5 65.9(4)
Cl2 Ni1 N1 C5 -78.2(4)
C13 N2 C11 O2 -3.8(6)
Ni1 N2 C11 O2 163.9(3)
C13 N2 C11 C8 172.4(5)
Ni1 N2 C11 C8 -19.9(7)
C12 O2 C11 N2 -1.2(6)
C12 O2 C11 C8 -177.9(4)
N52 Ni2 N51 C57 1.6(5)
Cl3 Ni2 N51 C57 -116.8(4)
Cl4 Ni2 N51 C57 100.2(5)
N52 Ni2 N51 C55 164.6(4)
Cl3 Ni2 N51 C55 46.3(4)
Cl4 Ni2 N51 C55 -96.8(4)
C5 N1 C7 O1 1.5(6)
Ni1 N1 C7 O1 160.8(3)
C5 N1 C7 C8 -177.2(5)
Ni1 N1 C7 C8 -17.9(8)
C11 N2 C13 C12 6.6(5)
Ni1 N2 C13 C12 -160.6(3)
C11 N2 C13 C14 -116.4(4)
Ni1 N2 C13 C14 76.4(5)
C7 N1 C5 C6 -10.8(5)
Ni1 N1 C5 C6 -168.6(3)
C7 N1 C5 C4 -134.3(4)
Ni1 N1 C5 C4 67.8(5)
C63 N52 C61 O52 1.7(7)
Ni2 N52 C61 O52 161.4(4)
C63 N52 C61 C58 178.4(6)
Ni2 N52 C61 C58 -21.9(9)
C62 O52 C61 N52 4.8(9)
C62 O52 C61 C58 -172.5(6)
N1 C7 O1 C6 9.3(6)
C8 C7 O1 C6 -171.8(5)
N52 C61 C58 C60 126.3(7)
O52 C61 C58 C60 -56.8(7)
N52 C61 C58 C59 -115.3(7)
O52 C61 C58 C59 61.6(6)
N52 C61 C58 C57 6.1(9)
O52 C61 C58 C57 -177.0(5)
C67 C64 C63 N52 47.0(7)
C65 C64 C63 N52 169.9(4)
C66 C64 C63 N52 -72.7(6)
C67 C64 C63 C62 -70.4(7)
C65 C64 C63 C62 52.5(6)
C66 C64 C63 C62 169.9(5)
C61 N52 C63 C64 -129.8(5)
Ni2 N52 C63 C64 70.8(6)
C61 N52 C63 C62 -7.0(6)
Ni2 N52 C63 C62 -166.5(5)
N1 C7 C8 C11 -12.2(8)
O1 C7 C8 C11 169.1(4)
N1 C7 C8 C10 105.3(6)
O1 C7 C8 C10 -73.5(5)
N1 C7 C8 C9 -134.9(6)
O1 C7 C8 C9 46.4(7)
N2 C11 C8 C7 33.9(7)
O2 C11 C8 C7 -149.8(4)
N2 C11 C8 C10 -84.0(6)
O2 C11 C8 C10 92.4(5)
N2 C11 C8 C9 155.9(5)
O2 C11 C8 C9 -27.7(6)
C55 N51 C57 O51 0.5(7)
Ni2 N51 C57 O51 166.1(4)
C55 N51 C57 C58 177.9(5)
Ni2 N51 C57 C58 -16.6(8)
C56 O51 C57 N51 1.6(7)
C56 O51 C57 C58 -176.1(5)
C61 C58 C57 N51 15.4(8)
C60 C58 C57 N51 -105.6(6)
C59 C58 C57 N51 135.7(6)
C61 C58 C57 O51 -167.1(5)
C60 C58 C57 O51 71.8(6)
C59 C58 C57 O51 -46.8(6)
C57 N51 C55 C54 -125.1(5)
Ni2 N51 C55 C54 69.2(5)
C57 N51 C55 C56 -2.3(6)
Ni2 N51 C55 C56 -167.9(4)
C57 O51 C56 C55 -2.9(6)
N51 C55 C56 O51 3.1(6)
C54 C55 C56 O51 125.0(5)
N2 C13 C14 C16 53.6(5)
C12 C13 C14 C16 -62.3(6)
N2 C13 C14 C17 -67.9(5)
C12 C13 C14 C17 176.3(5)
N2 C13 C14 C15 174.2(4)
C12 C13 C14 C15 58.4(6)
C11 O2 C12 C13 5.3(5)
N2 C13 C12 O2 -7.1(5)
C14 C13 C12 O2 114.5(5)
N1 C5 C4 C1 41.4(6)
C6 C5 C4 C1 -74.8(6)
N1 C5 C4 C2 162.8(4)
C6 C5 C4 C2 46.6(6)
N1 C5 C4 C3 -80.4(5)
C6 C5 C4 C3 163.4(4)
N51 C55 C54 C52 -68.9(6)
C56 C55 C54 C52 175.4(5)
N51 C55 C54 C53 53.2(6)
C56 C55 C54 C53 -62.5(6)
N51 C55 C54 C51 173.8(4)
C56 C55 C54 C51 58.1(6)
C7 O1 C6 C5 -15.3(6)
N1 C5 C6 O1 15.4(5)
C4 C5 C6 O1 138.5(4)
C61 O52 C62 C63 -8.7(8)
C64 C63 C62 O52 133.6(6)
N52 C63 C62 O52 9.3(7)
